data_8105879
loop_
_publ_author_name
'Reiss, Guido J.'
'Meyer, Michaela K.'
'Graf, J\"urgen'

_publ_section_title
;
 Synthesis and crystal structure of a new polymorph of diisopropylammonium
 trichloroacetate, C8H16Cl3NO2
;
_journal_issue 5
_journal_name_full 'Zeitschrift f\"ur Kristallographie - New Crystal Structures'
_journal_page_first 875
_journal_page_last 879
_journal_paper_doi 10.1515/ncrs-2019-0064
_journal_volume 234
_journal_year 2019
_chemical_formula_moiety 'C2 Cl3 O2, C6 H16 N'
_chemical_formula_sum 'C8 H16 Cl3 N O2'
_chemical_formula_weight 264.57
_space_group_crystal_system monoclinic
_space_group_IT_number 4
_space_group_name_Hall 'P 2yb'
_space_group_name_H-M_alt 'P 1 21 1'
_atom_sites_solution_hydrogens geom
_cell_angle_alpha 90
_cell_angle_beta 90.593(3)
_cell_angle_gamma 90
_cell_formula_units_Z 8
_cell_length_a 9.1804(5)
_cell_length_b 19.4133(10)
_cell_length_c 13.9191(7)
_cell_measurement_reflns_used 9938
_cell_measurement_temperature 296(2)
_cell_measurement_theta_max 28.59
_cell_measurement_theta_min 2.45
_cell_volume 2480.6(2)
_computing_cell_refinement 'Bruker SAINT'
_computing_data_collection 'Bruker APEX2'
_computing_data_reduction 'Bruker SAINT'
_computing_molecular_graphics DIAMOND
_computing_structure_refinement 'SHELXL-97 (Sheldrick, 2008)'
_computing_structure_solution 'SHELXS-97 (Sheldrick, 2008)'
_diffrn_ambient_temperature 296(2)
_diffrn_measured_fraction_theta_full 0.998
_diffrn_measured_fraction_theta_max 0.998
_diffrn_measurement_device_type 'Bruker APEX-II CCD'
_diffrn_measurement_method '\f and \w scans'
_diffrn_radiation_type MoK\a
_diffrn_radiation_wavelength 0.71073
_diffrn_reflns_av_R_equivalents 0.0635
_diffrn_reflns_av_unetI/netI 0.0580
_diffrn_reflns_Laue_measured_fraction_full 0.998
_diffrn_reflns_Laue_measured_fraction_max 0.998
_diffrn_reflns_limit_h_max 12
_diffrn_reflns_limit_h_min -12
_diffrn_reflns_limit_k_max 26
_diffrn_reflns_limit_k_min -26
_diffrn_reflns_limit_l_max 18
_diffrn_reflns_limit_l_min -18
_diffrn_reflns_number 56285
_diffrn_reflns_point_group_measured_fraction_full 0.997
_diffrn_reflns_point_group_measured_fraction_max 0.997
_diffrn_reflns_theta_full 29.000
_diffrn_reflns_theta_max 29.000
_diffrn_reflns_theta_min 1.800
_exptl_absorpt_coefficient_mu 0.716
_exptl_absorpt_correction_T_max 1.0000
_exptl_absorpt_correction_T_min 0.9133
_exptl_absorpt_correction_type multi-scan
_exptl_absorpt_process_details
;
Bruker Apex2 software
;
_exptl_crystal_colour colorless
_exptl_crystal_density_diffrn 1.417
_exptl_crystal_description needle
_exptl_crystal_F_000 1104
_exptl_crystal_size_max 0.507
_exptl_crystal_size_mid 0.119
_exptl_crystal_size_min 0.050
_refine_diff_density_max 0.696
_refine_diff_density_min -0.445
_refine_diff_density_rms 0.099
_refine_ls_abs_structure_details
;
 Flack x determined using 4522 quotients [(I+)-(I-)]/[(I+)+(I-)]
 (Parsons, Flack and Wagner, Acta Cryst. B69 (2013) 249-259).
;
_refine_ls_abs_structure_Flack 0.12(2)
_refine_ls_extinction_coef .
_refine_ls_extinction_method none
_refine_ls_goodness_of_fit_ref 1.257
_refine_ls_hydrogen_treatment constr
_refine_ls_matrix_type full
_refine_ls_number_parameters 521
_refine_ls_number_reflns 13160
_refine_ls_number_restraints 1
_refine_ls_restrained_S_all 1.257
_refine_ls_R_factor_all 0.0733
_refine_ls_R_factor_gt 0.0605
_refine_ls_shift/su_max 0.000
_refine_ls_shift/su_mean 0.000
_refine_ls_structure_factor_coef Fsqd
_refine_ls_weighting_details 'w=1/[\s^2^(Fo^2^)+(0.0150P)^2^+5.0000P] where P=(Fo^2^+2Fc^2^)/3'
_refine_ls_weighting_scheme calc
_refine_ls_wR_factor_gt 0.1338
_refine_ls_wR_factor_ref 0.1387
_reflns_Friedel_coverage 0.942
_reflns_Friedel_fraction_full 0.995
_reflns_Friedel_fraction_max 0.995
_reflns_number_gt 11276
_reflns_number_total 13160
_reflns_threshold_expression 'I > 2\s(I)'
_cod_data_source_file suppl_ncrs-2019-0064_suppl.cif
_cod_data_source_block notwin2
_cod_original_sg_symbol_H-M 'P 21'
_cod_database_code 8105879
_shelx_space_group_comment
;
The symmetry employed for this shelxl refinement is uniquely defined
by the following loop, which should always be used as a source of
symmetry information in preference to the above space-group names.
They are only intended as comments.
;
_shelx_estimated_absorpt_t_min 0.713
_shelx_estimated_absorpt_t_max 0.965
_publcif_info_exptl_table_max_cols 4
_publcif_info_exptl_table_use_headnotes n

loop_
_space_group_symop_operation_xyz
'x, y, z'
'-x, y+1/2, -z'

loop_
_atom_site_label
_atom_site_type_symbol
_atom_site_fract_x
_atom_site_fract_y
_atom_site_fract_z
_atom_site_U_iso_or_equiv
_atom_site_adp_type
_atom_site_occupancy
_atom_site_site_symmetry_order
_atom_site_calc_flag
_atom_site_refinement_flags_posn
_atom_site_refinement_flags_adp
_atom_site_refinement_flags_occupancy
_atom_site_disorder_assembly
_atom_site_disorder_group
Cl1 Cl -0.0416(2) 0.74558(11) 0.38100(18) 0.0533(6) Uani 1 1 d . . . . .
Cl2 Cl -0.1031(2) 0.72644(10) 0.17835(17) 0.0464(5) Uani 1 1 d . . . . .
Cl3 Cl 0.19028(18) 0.74415(9) 0.24514(14) 0.0346(4) Uani 1 1 d . . . . .
Cl4 Cl 0.48392(19) 0.31158(9) 0.36335(13) 0.0337(4) Uani 1 1 d . . . . .
Cl5 Cl 0.70476(16) 0.31718(8) 0.51192(12) 0.0260(3) Uani 1 1 d . . . . .
Cl6 Cl 0.40384(19) 0.32273(9) 0.56281(14) 0.0356(4) Uani 1 1 d . . . . .
Cl7 Cl 0.38638(19) 0.34106(10) 0.10267(13) 0.0359(4) Uani 1 1 d . . . . .
Cl8 Cl 0.67175(17) 0.30574(9) 0.03859(13) 0.0312(4) Uani 1 1 d . . . . .
Cl9 Cl 0.4305(2) 0.30275(9) -0.09573(13) 0.0374(4) Uani 1 1 d . . . . .
Cl10 Cl -0.0458(2) 0.74599(9) -0.14238(13) 0.0372(4) Uani 1 1 d . . . . .
Cl11 Cl 0.17593(16) 0.73766(8) -0.28623(12) 0.0264(3) Uani 1 1 d . . . . .
Cl12 Cl -0.1222(2) 0.71626(11) -0.34082(14) 0.0424(5) Uani 1 1 d . . . . .
O1 O -0.0930(5) 0.5990(2) 0.2968(4) 0.0262(10) Uani 1 1 d . . . . .
O2 O 0.1496(5) 0.6018(3) 0.2954(4) 0.0291(11) Uani 1 1 d . . . . .
O3 O 0.4064(5) 0.4546(2) 0.4569(3) 0.0227(9) Uani 1 1 d . . . . .
O4 O 0.6490(5) 0.4564(2) 0.4524(4) 0.0258(10) Uani 1 1 d . . . . .
O5 O 0.4136(5) 0.4573(2) -0.0326(4) 0.0266(10) Uani 1 1 d . . . . .
O6 O 0.6542(5) 0.4419(2) -0.0445(3) 0.0250(10) Uani 1 1 d . . . . .
O7 O 0.1464(5) 0.6025(2) -0.2026(3) 0.0270(10) Uani 1 1 d . . . . .
O8 O -0.0960(5) 0.5935(3) -0.2161(4) 0.0295(11) Uani 1 1 d . . . . .
N1 N -0.0632(5) 0.4731(3) 0.3915(4) 0.0192(10) Uani 1 1 d . . . . .
H11 H -0.150574 0.465323 0.416383 0.023 Uiso 1 1 calc R U . . .
H12 H -0.068586 0.512666 0.359394 0.023 Uiso 1 1 calc R U . . .
N2 N 0.4350(5) 0.5822(3) 0.3634(3) 0.0165(10) Uani 1 1 d . . . . .
H21 H 0.431481 0.542184 0.394495 0.020 Uiso 1 1 calc R U . . .
H22 H 0.347104 0.589479 0.337804 0.020 Uiso 1 1 calc R U . . .
N3 N 0.1257(5) 0.4979(3) -0.0673(4) 0.0185(10) Uani 1 1 d . . . . .
H31 H 0.126573 0.530349 -0.112468 0.022 Uiso 1 1 calc R U . . .
H32 H 0.215037 0.480215 -0.063898 0.022 Uiso 1 1 calc R U . . .
N4 N -0.3762(5) 0.5492(3) -0.1778(4) 0.0181(10) Uani 1 1 d . . . . .
H41 H -0.286179 0.565930 -0.181151 0.022 Uiso 1 1 calc R U . . .
H42 H -0.375421 0.516328 -0.133219 0.022 Uiso 1 1 calc R U . . .
C1 C 0.0437(7) 0.4824(3) 0.4734(4) 0.0198(12) Uani 1 1 d . . . . .
H1A H 0.138835 0.494873 0.447191 0.024 Uiso 1 1 calc R U . . .
C2 C -0.0121(7) 0.5423(3) 0.5341(5) 0.0251(14) Uani 1 1 d . . . . .
H2A H -0.106087 0.530858 0.559225 0.038 Uiso 1 1 calc R U . . .
H2B H -0.020012 0.582840 0.494959 0.038 Uiso 1 1 calc R U . . .
H2C H 0.054655 0.550749 0.586335 0.038 Uiso 1 1 calc R U . . .
C3A C 0.0596(7) 0.4173(4) 0.5305(5) 0.0254(14) Uani 1 1 d . . . . .
H3A H -0.032501 0.405386 0.557934 0.038 Uiso 1 1 calc R U . . .
H3B H 0.130252 0.424129 0.580955 0.038 Uiso 1 1 calc R U . . .
H3C H 0.091292 0.380811 0.489177 0.038 Uiso 1 1 calc R U . . .
C4 C -0.0328(7) 0.4166(3) 0.3201(4) 0.0199(12) Uani 1 1 d . . . . .
H4A H -0.041102 0.372094 0.352856 0.024 Uiso 1 1 calc R U . . .
C5 C -0.1517(7) 0.4211(4) 0.2429(4) 0.0248(13) Uani 1 1 d . . . . .
H5A H -0.147518 0.465336 0.212213 0.037 Uiso 1 1 calc R U . . .
H5B H -0.245263 0.415234 0.271930 0.037 Uiso 1 1 calc R U . . .
H5C H -0.136994 0.385586 0.196012 0.037 Uiso 1 1 calc R U . . .
C6 C 0.1192(7) 0.4232(3) 0.2811(5) 0.0247(13) Uani 1 1 d . . . . .
H6A H 0.132037 0.468534 0.254857 0.037 Uiso 1 1 calc R U . . .
H6B H 0.133466 0.389511 0.231698 0.037 Uiso 1 1 calc R U . . .
H6C H 0.188832 0.415928 0.332047 0.037 Uiso 1 1 calc R U . . .
C7 C 0.0289(7) 0.6272(3) 0.2902(4) 0.0173(11) Uani 1 1 d . . . . .
C8 C 0.0201(7) 0.7070(3) 0.2743(5) 0.0276(14) Uani 1 1 d . . . . .
C9 C 0.5408(7) 0.5750(3) 0.2831(4) 0.0201(12) Uani 1 1 d . . . . .
H9A H 0.637591 0.564877 0.309888 0.024 Uiso 1 1 calc R U . . .
C10 C 0.4906(8) 0.5144(4) 0.2212(5) 0.0277(14) Uani 1 1 d . . . . .
H10A H 0.490368 0.473194 0.259332 0.042 Uiso 1 1 calc R U . . .
H10B H 0.555907 0.508779 0.168382 0.042 Uiso 1 1 calc R U . . .
H10C H 0.394070 0.523177 0.197099 0.042 Uiso 1 1 calc R U . . .
C11 C 0.5476(8) 0.6413(4) 0.2259(5) 0.0287(15) Uani 1 1 d . . . . .
H11A H 0.451188 0.654091 0.205356 0.043 Uiso 1 1 calc R U . . .
H11B H 0.607905 0.634700 0.170779 0.043 Uiso 1 1 calc R U . . .
H11C H 0.587986 0.677200 0.265505 0.043 Uiso 1 1 calc R U . . .
C12 C 0.4637(7) 0.6381(3) 0.4364(4) 0.0208(12) Uani 1 1 d . . . . .
H12A H 0.453061 0.682893 0.404715 0.025 Uiso 1 1 calc R U . . .
C13 C 0.6167(7) 0.6328(4) 0.4780(5) 0.0263(14) Uani 1 1 d . . . . .
H13A H 0.629964 0.588359 0.506945 0.039 Uiso 1 1 calc R U . . .
H13B H 0.630808 0.667989 0.525659 0.039 Uiso 1 1 calc R U . . .
H13C H 0.686237 0.638802 0.427592 0.039 Uiso 1 1 calc R U . . .
C14 C 0.3457(7) 0.6314(3) 0.5127(5) 0.0243(13) Uani 1 1 d . . . . .
H14A H 0.251382 0.633708 0.482487 0.037 Uiso 1 1 calc R U . . .
H14B H 0.355499 0.668312 0.558301 0.037 Uiso 1 1 calc R U . . .
H14C H 0.356203 0.588099 0.545324 0.037 Uiso 1 1 calc R U . . .
C15 C 0.5299(6) 0.4295(3) 0.4608(4) 0.0169(11) Uani 1 1 d . . . . .
C16 C 0.5327(6) 0.3481(3) 0.4766(5) 0.0210(12) Uani 1 1 d . . . . .
C17 C 0.0941(7) 0.5324(3) 0.0280(4) 0.0216(13) Uani 1 1 d . . . . .
H17A H 0.110305 0.498831 0.079549 0.026 Uiso 1 1 calc R U . . .
C18 C -0.0624(7) 0.5565(4) 0.0316(5) 0.0300(15) Uani 1 1 d . . . . .
H18A H -0.085286 0.570166 0.095948 0.045 Uiso 1 1 calc R U . . .
H18B H -0.125806 0.519603 0.012020 0.045 Uiso 1 1 calc R U . . .
H18C H -0.075593 0.594948 -0.010987 0.045 Uiso 1 1 calc R U . . .
C19 C 0.2026(7) 0.5911(4) 0.0408(5) 0.0288(15) Uani 1 1 d . . . . .
H19A H 0.188324 0.624334 -0.009563 0.043 Uiso 1 1 calc R U . . .
H19B H 0.299959 0.573285 0.038049 0.043 Uiso 1 1 calc R U . . .
H19C H 0.187768 0.612782 0.101901 0.043 Uiso 1 1 calc R U . . .
C20 C 0.0248(7) 0.4423(3) -0.1001(4) 0.0216(13) Uani 1 1 d . . . . .
H20A H -0.073546 0.461530 -0.106559 0.026 Uiso 1 1 calc R U . . .
C21 C 0.0759(7) 0.4188(3) -0.1991(5) 0.0261(14) Uani 1 1 d . . . . .
H21A H 0.084891 0.458133 -0.240509 0.039 Uiso 1 1 calc R U . . .
H21B H 0.006228 0.387262 -0.226115 0.039 Uiso 1 1 calc R U . . .
H21C H 0.168733 0.396421 -0.192829 0.039 Uiso 1 1 calc R U . . .
C22 C 0.0205(8) 0.3826(3) -0.0306(5) 0.0271(14) Uani 1 1 d . . . . .
H22A H 0.117748 0.366222 -0.018742 0.041 Uiso 1 1 calc R U . . .
H22B H -0.037362 0.346069 -0.057618 0.041 Uiso 1 1 calc R U . . .
H22C H -0.021560 0.397435 0.028769 0.041 Uiso 1 1 calc R U . . .
C23 C 0.5283(7) 0.4234(3) -0.0264(4) 0.0185(12) Uani 1 1 d . . . . .
C24 C 0.5067(7) 0.3470(3) 0.0044(4) 0.0203(12) Uani 1 1 d . . . . .
C25 C -0.4132(7) 0.5164(3) -0.2728(4) 0.0191(12) Uani 1 1 d . . . . .
H25A H -0.399566 0.550728 -0.323549 0.023 Uiso 1 1 calc R U . . .
C26 C -0.5681(7) 0.4915(4) -0.2774(5) 0.0248(13) Uani 1 1 d . . . . .
H26A H -0.589773 0.466219 -0.219971 0.037 Uiso 1 1 calc R U . . .
H26B H -0.580948 0.462058 -0.332238 0.037 Uiso 1 1 calc R U . . .
H26C H -0.632592 0.530252 -0.282805 0.037 Uiso 1 1 calc R U . . .
C27 C -0.3039(7) 0.4587(4) -0.2873(5) 0.0267(14) Uani 1 1 d . . . . .
H27A H -0.206900 0.477091 -0.283993 0.040 Uiso 1 1 calc R U . . .
H27B H -0.320011 0.437862 -0.349002 0.040 Uiso 1 1 calc R U . . .
H27C H -0.315667 0.424672 -0.237895 0.040 Uiso 1 1 calc R U . . .
C28 C -0.4748(7) 0.6060(3) -0.1443(4) 0.0190(12) Uani 1 1 d . . . . .
H28A H -0.573531 0.587656 -0.137251 0.023 Uiso 1 1 calc R U . . .
C29 C -0.4787(8) 0.6648(3) -0.2161(5) 0.0250(14) Uani 1 1 d . . . . .
H29A H -0.381170 0.679821 -0.228696 0.038 Uiso 1 1 calc R U . . .
H29B H -0.533880 0.702328 -0.190291 0.038 Uiso 1 1 calc R U . . .
H29C H -0.523629 0.649277 -0.274865 0.038 Uiso 1 1 calc R U . . .
C30 C -0.4182(7) 0.6296(4) -0.0455(4) 0.0238(13) Uani 1 1 d . . . . .
H30A H -0.410404 0.590544 -0.003480 0.036 Uiso 1 1 calc R U . . .
H30B H -0.484580 0.662488 -0.018927 0.036 Uiso 1 1 calc R U . . .
H30C H -0.324062 0.650480 -0.052432 0.036 Uiso 1 1 calc R U . . .
C31 C 0.0208(7) 0.6246(3) -0.2215(4) 0.0200(12) Uani 1 1 d . . . . .
C32 C 0.0096(7) 0.7026(3) -0.2483(4) 0.0190(12) Uani 1 1 d . . . . .

loop_
_atom_site_aniso_label
_atom_site_aniso_U_11
_atom_site_aniso_U_22
_atom_site_aniso_U_33
_atom_site_aniso_U_23
_atom_site_aniso_U_13
_atom_site_aniso_U_12
Cl1 0.0585(13) 0.0306(11) 0.0717(14) -0.0251(10) 0.0363(11) -0.0105(10)
Cl2 0.0374(10) 0.0254(10) 0.0758(14) 0.0234(9) -0.0202(9) -0.0064(8)
Cl3 0.0248(8) 0.0281(9) 0.0511(10) 0.0005(8) 0.0063(7) -0.0085(7)
Cl4 0.0384(9) 0.0246(9) 0.0380(9) -0.0113(7) -0.0120(7) 0.0035(7)
Cl5 0.0238(7) 0.0183(7) 0.0357(8) -0.0021(6) -0.0039(6) 0.0055(6)
Cl6 0.0339(9) 0.0200(8) 0.0533(11) 0.0108(7) 0.0180(8) 0.0037(7)
Cl7 0.0323(9) 0.0386(10) 0.0370(9) 0.0151(8) 0.0132(7) 0.0016(8)
Cl8 0.0215(7) 0.0225(8) 0.0497(10) 0.0137(7) -0.0017(7) 0.0018(6)
Cl9 0.0507(11) 0.0194(8) 0.0417(10) -0.0042(7) -0.0151(8) -0.0033(8)
Cl10 0.0532(11) 0.0205(8) 0.0382(9) -0.0061(7) 0.0230(8) 0.0036(8)
Cl11 0.0230(7) 0.0196(8) 0.0369(8) 0.0058(6) 0.0099(6) -0.0010(6)
Cl12 0.0321(9) 0.0512(12) 0.0436(10) 0.0216(9) -0.0122(8) -0.0023(8)
O1 0.023(2) 0.016(2) 0.040(3) 0.010(2) 0.0021(19) 0.0005(18)
O2 0.021(2) 0.028(3) 0.038(3) 0.001(2) 0.000(2) 0.004(2)
O3 0.020(2) 0.015(2) 0.033(2) 0.0009(18) 0.0052(18) -0.0012(17)
O4 0.022(2) 0.017(2) 0.038(3) 0.0047(19) 0.0058(19) 0.0002(18)
O5 0.025(2) 0.019(2) 0.036(3) 0.0041(19) -0.003(2) 0.0052(18)
O6 0.022(2) 0.019(2) 0.034(3) 0.0043(19) 0.0045(19) -0.0010(18)
O7 0.026(2) 0.022(2) 0.033(3) 0.008(2) 0.0010(19) 0.0039(19)
O8 0.026(2) 0.024(3) 0.039(3) -0.004(2) 0.010(2) -0.008(2)
N1 0.019(2) 0.014(2) 0.025(3) 0.0059(19) 0.001(2) -0.0002(19)
N2 0.020(2) 0.013(2) 0.016(2) -0.0003(18) -0.0007(19) -0.0005(19)
N3 0.019(2) 0.016(2) 0.020(2) 0.0047(19) 0.0027(19) -0.0007(19)
N4 0.018(2) 0.016(2) 0.021(2) -0.0002(19) 0.0024(19) -0.0015(19)
C1 0.017(3) 0.023(3) 0.019(3) -0.002(2) 0.003(2) -0.002(2)
C2 0.026(3) 0.021(3) 0.028(3) -0.007(3) 0.002(3) -0.003(3)
C3A 0.028(3) 0.027(4) 0.021(3) 0.001(3) 0.001(3) 0.002(3)
C4 0.025(3) 0.012(3) 0.023(3) 0.003(2) -0.001(2) 0.001(2)
C5 0.027(3) 0.030(4) 0.017(3) 0.000(3) 0.000(2) -0.004(3)
C6 0.026(3) 0.022(3) 0.026(3) -0.005(3) 0.004(3) 0.002(3)
C7 0.023(3) 0.015(3) 0.015(3) -0.001(2) 0.002(2) 0.001(2)
C8 0.020(3) 0.019(3) 0.044(4) 0.002(3) 0.001(3) 0.001(3)
C9 0.021(3) 0.022(3) 0.017(3) 0.001(2) 0.003(2) 0.001(2)
C10 0.029(3) 0.023(3) 0.031(4) -0.003(3) -0.002(3) 0.004(3)
C11 0.029(4) 0.028(4) 0.029(3) 0.013(3) 0.004(3) -0.005(3)
C12 0.027(3) 0.014(3) 0.022(3) -0.004(2) 0.001(2) -0.001(2)
C13 0.026(3) 0.021(3) 0.032(3) 0.001(3) -0.004(3) -0.001(3)
C14 0.029(3) 0.020(3) 0.024(3) -0.001(3) 0.004(3) -0.002(3)
C15 0.021(3) 0.012(3) 0.018(3) 0.002(2) 0.003(2) 0.002(2)
C16 0.017(3) 0.019(3) 0.028(3) -0.002(2) 0.003(2) 0.001(2)
C17 0.026(3) 0.021(3) 0.017(3) 0.001(2) 0.002(2) 0.003(2)
C18 0.025(3) 0.037(4) 0.027(3) -0.003(3) 0.005(3) 0.003(3)
C19 0.027(3) 0.032(4) 0.028(3) -0.006(3) 0.000(3) -0.001(3)
C20 0.021(3) 0.021(3) 0.024(3) 0.001(2) 0.002(2) -0.002(2)
C21 0.025(3) 0.016(3) 0.038(4) -0.003(3) 0.004(3) 0.000(3)
C22 0.028(4) 0.019(3) 0.034(4) 0.004(3) 0.007(3) -0.005(3)
C23 0.025(3) 0.014(3) 0.016(3) 0.000(2) 0.000(2) -0.002(2)
C24 0.022(3) 0.015(3) 0.024(3) 0.003(2) 0.004(2) -0.002(2)
C25 0.028(3) 0.019(3) 0.011(2) -0.001(2) 0.002(2) 0.000(2)
C26 0.024(3) 0.027(4) 0.023(3) -0.007(3) 0.000(2) 0.001(3)
C27 0.026(3) 0.027(4) 0.027(3) -0.001(3) 0.005(3) 0.003(3)
C28 0.019(3) 0.015(3) 0.023(3) -0.001(2) 0.002(2) 0.002(2)
C29 0.035(4) 0.019(3) 0.022(3) 0.000(2) -0.002(3) 0.006(3)
C30 0.030(3) 0.026(3) 0.015(3) -0.003(2) 0.000(2) 0.002(3)
C31 0.022(3) 0.017(3) 0.021(3) -0.005(2) 0.007(2) 0.000(2)
C32 0.019(3) 0.017(3) 0.021(3) 0.000(2) 0.002(2) 0.002(2)

loop_
_atom_type_symbol
_atom_type_description
_atom_type_scat_dispersion_real
_atom_type_scat_dispersion_imag
_atom_type_scat_source
C C 0.0033 0.0016 'International Tables Vol C Tables 4.2.6.8 and 6.1.1.4'
H H 0.0000 0.0000 'International Tables Vol C Tables 4.2.6.8 and 6.1.1.4'
N N 0.0061 0.0033 'International Tables Vol C Tables 4.2.6.8 and 6.1.1.4'
O O 0.0106 0.0060 'International Tables Vol C Tables 4.2.6.8 and 6.1.1.4'
Cl Cl 0.1484 0.1585 'International Tables Vol C Tables 4.2.6.8 and 6.1.1.4'

loop_
_geom_angle_atom_site_label_1
_geom_angle_atom_site_label_2
_geom_angle_atom_site_label_3
_geom_angle
_geom_angle_site_symmetry_1
_geom_angle_site_symmetry_3
C4 N1 C1 117.5(5) . .
C4 N1 H11 107.9 . .
C1 N1 H11 107.9 . .
C4 N1 H12 107.9 . .
C1 N1 H12 107.9 . .
H11 N1 H12 107.2 . .
C9 N2 C12 117.4(5) . .
C9 N2 H21 107.9 . .
C12 N2 H21 107.9 . .
C9 N2 H22 107.9 . .
C12 N2 H22 107.9 . .
H21 N2 H22 107.2 . .
C20 N3 C17 117.6(5) . .
C20 N3 H31 107.9 . .
C17 N3 H31 107.9 . .
C20 N3 H32 107.9 . .
C17 N3 H32 107.9 . .
H31 N3 H32 107.2 . .
C25 N4 C28 116.9(5) . .
C25 N4 H41 108.1 . .
C28 N4 H41 108.1 . .
C25 N4 H42 108.1 . .
C28 N4 H42 108.1 . .
H41 N4 H42 107.3 . .
C3A C1 N1 111.0(5) . .
C3A C1 C2 112.3(5) . .
N1 C1 C2 106.9(5) . .
C3A C1 H1A 108.9 . .
N1 C1 H1A 108.9 . .
C2 C1 H1A 108.9 . .
C1 C2 H2A 109.5 . .
C1 C2 H2B 109.5 . .
H2A C2 H2B 109.5 . .
C1 C2 H2C 109.5 . .
H2A C2 H2C 109.5 . .
H2B C2 H2C 109.5 . .
C1 C3A H3A 109.5 . .
C1 C3A H3B 109.5 . .
H3A C3A H3B 109.5 . .
C1 C3A H3C 109.5 . .
H3A C3A H3C 109.5 . .
H3B C3A H3C 109.5 . .
N1 C4 C6 110.7(5) . .
N1 C4 C5 106.6(5) . .
C6 C4 C5 113.5(5) . .
N1 C4 H4A 108.6 . .
C6 C4 H4A 108.6 . .
C5 C4 H4A 108.6 . .
C4 C5 H5A 109.5 . .
C4 C5 H5B 109.5 . .
H5A C5 H5B 109.5 . .
C4 C5 H5C 109.5 . .
H5A C5 H5C 109.5 . .
H5B C5 H5C 109.5 . .
C4 C6 H6A 109.5 . .
C4 C6 H6B 109.5 . .
H6A C6 H6B 109.5 . .
C4 C6 H6C 109.5 . .
H6A C6 H6C 109.5 . .
H6B C6 H6C 109.5 . .
O2 C7 O1 129.5(6) . .
O2 C7 C8 117.1(6) . .
O1 C7 C8 113.4(5) . .
C7 C8 Cl1 108.5(5) . .
C7 C8 Cl3 113.0(4) . .
Cl1 C8 Cl3 108.2(4) . .
C7 C8 Cl2 110.3(4) . .
Cl1 C8 Cl2 109.5(4) . .
Cl3 C8 Cl2 107.2(4) . .
N2 C9 C11 110.1(5) . .
N2 C9 C10 107.4(5) . .
C11 C9 C10 111.9(5) . .
N2 C9 H9A 109.1 . .
C11 C9 H9A 109.1 . .
C10 C9 H9A 109.1 . .
C9 C10 H10A 109.5 . .
C9 C10 H10B 109.5 . .
H10A C10 H10B 109.5 . .
C9 C10 H10C 109.5 . .
H10A C10 H10C 109.5 . .
H10B C10 H10C 109.5 . .
C9 C11 H11A 109.5 . .
C9 C11 H11B 109.5 . .
H11A C11 H11B 109.5 . .
C9 C11 H11C 109.5 . .
H11A C11 H11C 109.5 . .
H11B C11 H11C 109.5 . .
N2 C12 C13 111.3(5) . .
N2 C12 C14 106.7(5) . .
C13 C12 C14 112.9(5) . .
N2 C12 H12A 108.6 . .
C13 C12 H12A 108.6 . .
C14 C12 H12A 108.6 . .
C12 C13 H13A 109.5 . .
C12 C13 H13B 109.5 . .
H13A C13 H13B 109.5 . .
C12 C13 H13C 109.5 . .
H13A C13 H13C 109.5 . .
H13B C13 H13C 109.5 . .
C12 C14 H14A 109.5 . .
C12 C14 H14B 109.5 . .
H14A C14 H14B 109.5 . .
C12 C14 H14C 109.5 . .
H14A C14 H14C 109.5 . .
H14B C14 H14C 109.5 . .
O4 C15 O3 130.5(6) . .
O4 C15 C16 115.1(5) . .
O3 C15 C16 114.3(5) . .
C15 C16 Cl5 113.0(4) . .
C15 C16 Cl6 111.1(4) . .
Cl5 C16 Cl6 108.7(3) . .
C15 C16 Cl4 105.6(4) . .
Cl5 C16 Cl4 109.2(3) . .
Cl6 C16 Cl4 109.0(3) . .
C18 C17 N3 110.8(5) . .
C18 C17 C19 112.6(6) . .
N3 C17 C19 107.6(5) . .
C18 C17 H17A 108.5 . .
N3 C17 H17A 108.5 . .
C19 C17 H17A 108.5 . .
C17 C18 H18A 109.5 . .
C17 C18 H18B 109.5 . .
H18A C18 H18B 109.5 . .
C17 C18 H18C 109.5 . .
H18A C18 H18C 109.5 . .
H18B C18 H18C 109.5 . .
C17 C19 H19A 109.5 . .
C17 C19 H19B 109.5 . .
H19A C19 H19B 109.5 . .
C17 C19 H19C 109.5 . .
H19A C19 H19C 109.5 . .
H19B C19 H19C 109.5 . .
N3 C20 C22 112.3(5) . .
N3 C20 C21 107.2(5) . .
C22 C20 C21 111.0(6) . .
N3 C20 H20A 108.7 . .
C22 C20 H20A 108.7 . .
C21 C20 H20A 108.7 . .
C20 C21 H21A 109.5 . .
C20 C21 H21B 109.5 . .
H21A C21 H21B 109.5 . .
C20 C21 H21C 109.5 . .
H21A C21 H21C 109.5 . .
H21B C21 H21C 109.5 . .
C20 C22 H22A 109.5 . .
C20 C22 H22B 109.5 . .
H22A C22 H22B 109.5 . .
C20 C22 H22C 109.5 . .
H22A C22 H22C 109.5 . .
H22B C22 H22C 109.5 . .
O6 C23 O5 128.6(6) . .
O6 C23 C24 116.9(5) . .
O5 C23 C24 114.4(5) . .
C23 C24 Cl7 110.9(4) . .
C23 C24 Cl8 113.1(4) . .
Cl7 C24 Cl8 107.5(3) . .
C23 C24 Cl9 107.2(4) . .
Cl7 C24 Cl9 109.4(3) . .
Cl8 C24 Cl9 108.7(3) . .
C26 C25 N4 112.2(5) . .
C26 C25 C27 112.5(5) . .
N4 C25 C27 106.6(5) . .
C26 C25 H25A 108.5 . .
N4 C25 H25A 108.5 . .
C27 C25 H25A 108.5 . .
C25 C26 H26A 109.5 . .
C25 C26 H26B 109.5 . .
H26A C26 H26B 109.5 . .
C25 C26 H26C 109.5 . .
H26A C26 H26C 109.5 . .
H26B C26 H26C 109.5 . .
C25 C27 H27A 109.5 . .
C25 C27 H27B 109.5 . .
H27A C27 H27B 109.5 . .
C25 C27 H27C 109.5 . .
H27A C27 H27C 109.5 . .
H27B C27 H27C 109.5 . .
N4 C28 C29 110.9(5) . .
N4 C28 C30 107.3(5) . .
C29 C28 C30 111.8(5) . .
N4 C28 H28A 108.9 . .
C29 C28 H28A 108.9 . .
C30 C28 H28A 108.9 . .
C28 C29 H29A 109.5 . .
C28 C29 H29B 109.5 . .
H29A C29 H29B 109.5 . .
C28 C29 H29C 109.5 . .
H29A C29 H29C 109.5 . .
H29B C29 H29C 109.5 . .
C28 C30 H30A 109.5 . .
C28 C30 H30B 109.5 . .
H30A C30 H30B 109.5 . .
C28 C30 H30C 109.5 . .
H30A C30 H30C 109.5 . .
H30B C30 H30C 109.5 . .
O8 C31 O7 128.0(6) . .
O8 C31 C32 115.7(6) . .
O7 C31 C32 116.1(5) . .
C31 C32 Cl11 113.0(4) . .
C31 C32 Cl10 106.2(4) . .
Cl11 C32 Cl10 108.8(3) . .
C31 C32 Cl12 111.1(4) . .
Cl11 C32 Cl12 108.2(3) . .
Cl10 C32 Cl12 109.4(3) . .

loop_
_geom_bond_atom_site_label_1
_geom_bond_atom_site_label_2
_geom_bond_distance
_geom_bond_site_symmetry_2
Cl1 C8 1.762(8) .
Cl2 C8 1.782(7) .
Cl3 C8 1.772(7) .
Cl4 C16 1.781(6) .
Cl5 C16 1.755(6) .
Cl6 C16 1.764(6) .
Cl7 C24 1.771(6) .
Cl8 C24 1.774(7) .
Cl9 C24 1.774(7) .
Cl10 C32 1.777(6) .
Cl11 C32 1.758(6) .
Cl12 C32 1.777(6) .
O1 C7 1.249(7) .
O2 C7 1.214(7) .
O3 C15 1.235(7) .
O4 C15 1.219(7) .
O5 C23 1.244(7) .
O6 C23 1.238(7) .
O7 C31 1.256(7) .
O8 C31 1.234(7) .
N1 C4 1.507(8) .
N1 C1 1.508(7) .
N1 H11 0.8900 .
N1 H12 0.8900 .
N2 C9 1.496(7) .
N2 C12 1.507(7) .
N2 H21 0.8900 .
N2 H22 0.8900 .
N3 C20 1.490(8) .
N3 C17 1.517(8) .
N3 H31 0.8900 .
N3 H32 0.8900 .
N4 C25 1.503(7) .
N4 C28 1.504(7) .
N4 H41 0.8900 .
N4 H42 0.8900 .
C1 C3A 1.499(9) .
C1 C2 1.529(9) .
C1 H1A 0.9800 .
C2 H2A 0.9600 .
C2 H2B 0.9600 .
C2 H2C 0.9600 .
C3A H3A 0.9600 .
C3A H3B 0.9600 .
C3A H3C 0.9600 .
C4 C6 1.508(9) .
C4 C5 1.526(8) .
C4 H4A 0.9800 .
C5 H5A 0.9600 .
C5 H5B 0.9600 .
C5 H5C 0.9600 .
C6 H6A 0.9600 .
C6 H6B 0.9600 .
C6 H6C 0.9600 .
C7 C8 1.567(9) .
C9 C11 1.515(9) .
C9 C10 1.526(9) .
C9 H9A 0.9800 .
C10 H10A 0.9600 .
C10 H10B 0.9600 .
C10 H10C 0.9600 .
C11 H11A 0.9600 .
C11 H11B 0.9600 .
C11 H11C 0.9600 .
C12 C13 1.517(9) .
C12 C14 1.531(9) .
C12 H12A 0.9800 .
C13 H13A 0.9600 .
C13 H13B 0.9600 .
C13 H13C 0.9600 .
C14 H14A 0.9600 .
C14 H14B 0.9600 .
C14 H14C 0.9600 .
C15 C16 1.594(9) .
C17 C18 1.513(9) .
C17 C19 1.523(9) .
C17 H17A 0.9800 .
C18 H18A 0.9600 .
C18 H18B 0.9600 .
C18 H18C 0.9600 .
C19 H19A 0.9600 .
C19 H19B 0.9600 .
C19 H19C 0.9600 .
C20 C22 1.511(9) .
C20 C21 1.530(9) .
C20 H20A 0.9800 .
C21 H21A 0.9600 .
C21 H21B 0.9600 .
C21 H21C 0.9600 .
C22 H22A 0.9600 .
C22 H22B 0.9600 .
C22 H22C 0.9600 .
C23 C24 1.558(8) .
C25 C26 1.503(9) .
C25 C27 1.519(9) .
C25 H25A 0.9800 .
C26 H26A 0.9600 .
C26 H26B 0.9600 .
C26 H26C 0.9600 .
C27 H27A 0.9600 .
C27 H27B 0.9600 .
C27 H27C 0.9600 .
C28 C29 1.516(9) .
C28 C30 1.534(8) .
C28 H28A 0.9800 .
C29 H29A 0.9600 .
C29 H29B 0.9600 .
C29 H29C 0.9600 .
C30 H30A 0.9600 .
C30 H30B 0.9600 .
C30 H30C 0.9600 .
C31 C32 1.563(9) .

loop_
_geom_hbond_atom_site_label_D
_geom_hbond_atom_site_label_H
_geom_hbond_atom_site_label_A
_geom_hbond_distance_DH
_geom_hbond_distance_HA
_geom_hbond_distance_DA
_geom_hbond_angle_DHA
_geom_hbond_site_symmetry_A
_geom_hbond_publ_flag
N1 H11 O4 0.89 1.92 2.802(7) 170.8 1_455 yes
N1 H12 O1 0.89 1.90 2.790(7) 175.5 . yes
N2 H21 O3 0.89 1.92 2.811(7) 174.8 . yes
N2 H22 O2 0.89 1.92 2.802(7) 173.9 . yes
N3 H31 O7 0.89 1.89 2.777(7) 174.2 . yes
N3 H32 O5 0.89 1.92 2.795(7) 166.7 . yes
N4 H41 O8 0.89 1.89 2.769(7) 167.3 . yes
N4 H42 O6 0.89 1.92 2.802(7) 171.5 1_455 yes

loop_
_geom_torsion_atom_site_label_1
_geom_torsion_atom_site_label_2
_geom_torsion_atom_site_label_3
_geom_torsion_atom_site_label_4
_geom_torsion
_geom_torsion_site_symmetry_1
_geom_torsion_site_symmetry_2
_geom_torsion_site_symmetry_3
_geom_torsion_site_symmetry_4
C4 N1 C1 C3A -57.3(7) . . . .
C4 N1 C1 C2 180.0(5) . . . .
C1 N1 C4 C6 -53.0(7) . . . .
C1 N1 C4 C5 -177.0(5) . . . .
O2 C7 C8 Cl1 -109.3(6) . . . .
O1 C7 C8 Cl1 70.0(6) . . . .
O2 C7 C8 Cl3 10.7(8) . . . .
O1 C7 C8 Cl3 -170.0(5) . . . .
O2 C7 C8 Cl2 130.7(5) . . . .
O1 C7 C8 Cl2 -50.0(7) . . . .
C12 N2 C9 C11 -59.4(7) . . . .
C12 N2 C9 C10 178.5(5) . . . .
C9 N2 C12 C13 -53.2(7) . . . .
C9 N2 C12 C14 -176.8(5) . . . .
O4 C15 C16 Cl5 16.8(7) . . . .
O3 C15 C16 Cl5 -164.8(4) . . . .
O4 C15 C16 Cl6 139.4(5) . . . .
O3 C15 C16 Cl6 -42.2(6) . . . .
O4 C15 C16 Cl4 -102.5(5) . . . .
O3 C15 C16 Cl4 75.9(6) . . . .
C20 N3 C17 C18 -51.2(7) . . . .
C20 N3 C17 C19 -174.8(5) . . . .
C17 N3 C20 C22 -60.5(7) . . . .
C17 N3 C20 C21 177.3(5) . . . .
O6 C23 C24 Cl7 136.6(5) . . . .
O5 C23 C24 Cl7 -45.8(6) . . . .
O6 C23 C24 Cl8 15.7(7) . . . .
O5 C23 C24 Cl8 -166.7(4) . . . .
O6 C23 C24 Cl9 -104.1(5) . . . .
O5 C23 C24 Cl9 73.5(6) . . . .
C28 N4 C25 C26 -53.3(7) . . . .
C28 N4 C25 C27 -176.9(5) . . . .
C25 N4 C28 C29 -59.2(7) . . . .
C25 N4 C28 C30 178.4(5) . . . .
O8 C31 C32 Cl11 -163.8(5) . . . .
O7 C31 C32 Cl11 20.2(7) . . . .
O8 C31 C32 Cl10 76.9(6) . . . .
O7 C31 C32 Cl10 -99.1(6) . . . .
O8 C31 C32 Cl12 -41.9(7) . . . .
O7 C31 C32 Cl12 142.1(5) . . . .
